data_1001505
loop_
_publ_author_name
'Archaimbault, F'
'Choisnet, J'
'Rulmont, A'
'Tarte, P'

_publ_section_title
;
Lithium defect and ordering phenomena in the new LiNbO~3~ like mixed
tellurates: Li~2-x~(Zr^4+^,Nb^5+^,Te^6+^)~2~O~6~ (x<0.5)
;
_journal_coden_ASTM MCHPDR
_journal_name_full 'Materials Chemistry and Physics'
_journal_page_first 245
_journal_page_last 252
_journal_paper_doi 10.1016/0254-0584(92)90232-W
_journal_volume 30
_journal_year 1992
_chemical_formula_structural 'Li1.75 Nb1.75 Te0.25 O6'
_chemical_formula_sum 'Li1.75 Nb1.75 O6 Te0.25'
_chemical_name_systematic
;
Lithium niobium tellurium(VI) oxide (1.75/1.75/0.25/6)
;
_space_group_IT_number 161
_symmetry_cell_setting trigonal
_symmetry_space_group_name_Hall 'R 3 -2"c'
_symmetry_space_group_name_H-M 'R 3 c :H'
_cell_angle_alpha 90
_cell_angle_beta 90
_cell_angle_gamma 120
_cell_formula_units_Z 3
_cell_length_a 5.148(3)
_cell_length_b 5.148(3)
_cell_length_c 13.763(8)
_cell_volume 315.9
_refine_ls_R_factor_all 0.047
_cod_original_sg_symbol_H-M 'R 3 c H'
_cod_original_formula_sum 'Li1.75 Nb1.75 O6 Te.25'
_cod_database_code 1001505

loop_
_symmetry_equiv_pos_as_xyz
x,y,z
-y,x-y,z
y-x,-x,z
-y,-x,1/2+z
x,x-y,1/2+z
y-x,y,1/2+z
1/3+x,2/3+y,2/3+z
2/3+x,1/3+y,1/3+z
1/3-y,2/3+x-y,2/3+z
2/3-y,1/3+x-y,1/3+z
1/3-x+y,2/3-x,2/3+z
2/3-x+y,1/3-x,1/3+z
1/3-y,2/3-x,1/6+z
2/3-y,1/3-x,5/6+z
1/3+x,2/3+x-y,1/6+z
2/3+x,1/3+x-y,5/6+z
1/3-x+y,2/3+y,1/6+z
2/3-x+y,1/3+y,5/6+z

loop_
_atom_site_label
_atom_site_type_symbol
_atom_site_symmetry_multiplicity
_atom_site_Wyckoff_symbol
_atom_site_fract_x
_atom_site_fract_y
_atom_site_fract_z
_atom_site_occupancy
_atom_site_attached_hydrogens
_atom_site_calc_flag
Li1 Li1+ 6 a 0. 0. 0.29(1) 0.875 0 d
Nb1 Nb5+ 6 a 0. 0. 0.984(1) 0.875 0 d
Te1 Te6+ 6 a 0. 0. 0.984(1) 0.125 0 d
O1 O2- 18 b 0.063(2) 0.369(1) 0.683(1) 1. 0 d

loop_
_atom_type_symbol
_atom_type_oxidation_number
Li1+ 1.000
Nb5+ 5.000
Te6+ 6.000
O2- -2.000
